data_2221858
loop_
_publ_author_name
'Wu, Bin'
'Yao, Haizhen'

_publ_section_title
;
 Aquabis(methacrylato-\k<i>O</i>)bis(pyridine-\k<i>N</i>)copper(II)
;
_journal_coeditor_code XU2491
_journal_issue 5
_journal_name_full 'Acta Crystallographica Section E'
_journal_page_first m494
_journal_paper_doi 10.1107/S1600536809012422
_journal_volume 65
_journal_year 2009
_chemical_formula_iupac '[Cu (C4 H5 O2)2 (C5 H5 N)2 (H2 O)]'
_chemical_formula_moiety 'C18 H22 Cu N2 O5'
_chemical_formula_sum 'C18 H22 Cu N2 O5'
_chemical_formula_weight 409.92
_chemical_name_systematic
;
Aquabis(methacrylato-\k<i>O</i>)bis(pyridine-\k<i>N</i>)copper(II)
;
_space_group_IT_number 43
_symmetry_cell_setting orthorhombic
_symmetry_space_group_name_Hall 'F 2 -2d'
_symmetry_space_group_name_H-M 'F d d 2'
_atom_sites_solution_hydrogens geom
_atom_sites_solution_primary direct
_atom_sites_solution_secondary difmap
_audit_creation_method SHELXL-97
_cell_angle_alpha 90.00
_cell_angle_beta 90.00
_cell_angle_gamma 90.00
_cell_formula_units_Z 8
_cell_length_a 15.619(3)
_cell_length_b 40.200(8)
_cell_length_c 6.0576(12)
_cell_measurement_reflns_used 8692
_cell_measurement_temperature 293(2)
_cell_measurement_theta_max 27.50
_cell_measurement_theta_min 3.04
_cell_volume 3803.5(13)
_computing_cell_refinement 'PROCESS-AUTO (Rigaku, 1998)'
_computing_data_collection 'PROCESS-AUTO (Rigaku, 1998)'
_computing_data_reduction 'CrystalStructure (Rigaku/MSC, 2002)'
_computing_molecular_graphics 'Ortep-3 for Windows (Farrugia, 1997)'
_computing_publication_material 'WinGX (Farrugia, 1999)'
_computing_structure_refinement 'SHELXL97 (Sheldrick, 2008)'
_computing_structure_solution 'SHELXS97 (Sheldrick, 2008'
_diffrn_ambient_temperature 293(2)
_diffrn_detector_area_resol_mean 10.00
_diffrn_measured_fraction_theta_full 0.998
_diffrn_measured_fraction_theta_max 0.998
_diffrn_measurement_device_type 'Rigaku R-AXIS RAPID IP'
_diffrn_measurement_method \w
_diffrn_radiation_monochromator graphite
_diffrn_radiation_source 'fine-focus sealed tube'
_diffrn_radiation_type MoK\a
_diffrn_radiation_wavelength 0.71069
_diffrn_reflns_av_R_equivalents 0.0272
_diffrn_reflns_av_sigmaI/netI 0.0275
_diffrn_reflns_limit_h_max 18
_diffrn_reflns_limit_h_min -18
_diffrn_reflns_limit_k_max 48
_diffrn_reflns_limit_k_min -48
_diffrn_reflns_limit_l_max 7
_diffrn_reflns_limit_l_min -7
_diffrn_reflns_number 7925
_diffrn_reflns_theta_full 25.79
_diffrn_reflns_theta_max 25.79
_diffrn_reflns_theta_min 3.30
_diffrn_standards_number 0
_exptl_absorpt_coefficient_mu 1.178
_exptl_absorpt_correction_T_max 0.913
_exptl_absorpt_correction_T_min 0.612
_exptl_absorpt_correction_type multi-scan
_exptl_absorpt_process_details 'ABSCOR (Higashi, 1995)'
_exptl_crystal_colour blue
_exptl_crystal_density_diffrn 1.432
_exptl_crystal_density_method 'not measured'
_exptl_crystal_description platelet
_exptl_crystal_F_000 1704
_exptl_crystal_size_max 0.50
_exptl_crystal_size_mid 0.36
_exptl_crystal_size_min 0.08
_refine_diff_density_max 0.149
_refine_diff_density_min -0.194
_refine_ls_abs_structure_details 'Flack (1983), 797 Friedel pairs'
_refine_ls_abs_structure_Flack 0.006(13)
_refine_ls_extinction_method none
_refine_ls_goodness_of_fit_ref 1.089
_refine_ls_hydrogen_treatment mixed
_refine_ls_matrix_type full
_refine_ls_number_parameters 124
_refine_ls_number_reflns 1808
_refine_ls_number_restraints 1
_refine_ls_restrained_S_all 1.089
_refine_ls_R_factor_all 0.0218
_refine_ls_R_factor_gt 0.0207
_refine_ls_shift/su_max 0.000
_refine_ls_shift/su_mean 0.000
_refine_ls_structure_factor_coef Fsqd
_refine_ls_weighting_details 'calc w=1/[\s^2^(Fo^2^)+(0.0325P)^2^+0.6515P] where P=(Fo^2^+2Fc^2^)/3'
_refine_ls_weighting_scheme calc
_refine_ls_wR_factor_gt 0.0546
_refine_ls_wR_factor_ref 0.0551
_reflns_number_gt 1740
_reflns_number_total 1808
_reflns_threshold_expression >2sigma(I)
_cod_data_source_file xu2491.cif
_cod_data_source_block I
_cod_original_cell_volume 3803.4(13)
_cod_database_code 2221858
_cod_database_fobs_code 2221858

loop_
_symmetry_equiv_pos_as_xyz
'x, y, z'
'-x, -y, z'
'x+1/4, -y+1/4, z+1/4'
'-x+1/4, y+1/4, z+1/4'
'x, y+1/2, z+1/2'
'-x, -y+1/2, z+1/2'
'x+1/4, -y+3/4, z+3/4'
'-x+1/4, y+3/4, z+3/4'
'x+1/2, y, z+1/2'
'-x+1/2, -y, z+1/2'
'x+3/4, -y+1/4, z+3/4'
'-x+3/4, y+1/4, z+3/4'
'x+1/2, y+1/2, z'
'-x+1/2, -y+1/2, z'
'x+3/4, -y+3/4, z+1/4'
'-x+3/4, y+3/4, z+1/4'

loop_
_atom_site_type_symbol
_atom_site_label
_atom_site_fract_x
_atom_site_fract_y
_atom_site_fract_z
_atom_site_U_iso_or_equiv
_atom_site_adp_type
_atom_site_calc_flag
_atom_site_refinement_flags
_atom_site_occupancy
_atom_site_disorder_assembly
_atom_site_disorder_group
Cu Cu 1.0000 0.0000 0.11357(7) 0.03375(10) Uani d S 1 . .
O O1 1.0000 0.0000 0.4901(4) 0.0450(5) Uani d S 1 . .
O O2 1.05574(8) 0.04310(3) 0.1163(3) 0.0442(3) Uani d . 1 . .
O O3 1.03022(11) 0.05452(4) -0.2378(3) 0.0529(4) Uani d . 1 . .
N N1 0.88531(9) 0.02292(3) 0.0789(3) 0.0361(3) Uani d . 1 . .
C C1 1.05091(11) 0.06268(5) -0.0494(3) 0.0371(4) Uani d . 1 . .
C C2 1.07255(14) 0.09857(5) -0.0019(4) 0.0460(5) Uani d . 1 . .
C C3 1.0791(3) 0.10857(7) 0.2115(5) 0.0967(13) Uani d . 1 . .
H H3A 1.0922 0.1306 0.2439 0.116 Uiso calc R 1 . .
H H3B 1.0705 0.0934 0.3252 0.116 Uiso calc R 1 . .
C C4 1.0850(2) 0.12071(5) -0.1829(5) 0.0694(7) Uani d . 1 . .
H H4A 1.1000 0.1423 -0.1281 0.104 Uiso calc R 1 . .
H H4B 1.0331 0.1222 -0.2672 0.104 Uiso calc R 1 . .
H H4C 1.1302 0.1125 -0.2752 0.104 Uiso calc R 1 . .
C C5 0.83858(12) 0.01819(5) -0.1017(3) 0.0431(5) Uani d . 1 . .
H H5 0.8607 0.0050 -0.2143 0.052 Uiso calc R 1 . .
C C6 0.75841(12) 0.03207(5) -0.1284(8) 0.0485(4) Uani d . 1 . .
H H6 0.7275 0.0286 -0.2576 0.058 Uiso calc R 1 . .
C C7 0.72506(13) 0.05110(5) 0.0387(4) 0.0493(5) Uani d . 1 . .
H H7 0.6705 0.0602 0.0262 0.059 Uiso calc R 1 . .
C C8 0.77349(15) 0.05649(5) 0.2250(5) 0.0523(6) Uani d . 1 . .
H H8 0.7525 0.0695 0.3397 0.063 Uiso calc R 1 . .
C C9 0.85367(14) 0.04220(4) 0.2390(4) 0.0443(4) Uani d . 1 . .
H H9 0.8868 0.0461 0.3640 0.053 Uiso calc R 1 . .
H H1 1.0098(15) 0.0163(6) 0.569(6) 0.052(8) Uiso d . 1 . .

loop_
_atom_site_aniso_label
_atom_site_aniso_U_11
_atom_site_aniso_U_22
_atom_site_aniso_U_33
_atom_site_aniso_U_12
_atom_site_aniso_U_13
_atom_site_aniso_U_23
Cu 0.02640(14) 0.04033(15) 0.03451(15) 0.00130(13) 0.000 0.000
O1 0.0619(14) 0.0422(12) 0.0309(11) -0.0041(9) 0.000 0.000
O2 0.0355(6) 0.0454(6) 0.0516(8) -0.0031(5) -0.0055(7) 0.0079(7)
O3 0.0684(10) 0.0493(7) 0.0410(8) -0.0091(7) 0.0044(8) -0.0081(7)
N1 0.0290(7) 0.0405(7) 0.0389(9) 0.0003(6) 0.0015(7) 0.0002(7)
C1 0.0287(9) 0.0394(9) 0.0432(10) 0.0040(7) 0.0049(8) -0.0027(8)
C2 0.0534(12) 0.0379(9) 0.0468(11) 0.0101(8) -0.0090(10) -0.0030(9)
C3 0.185(4) 0.0516(14) 0.0534(16) 0.0172(18) -0.027(2) -0.0070(12)
C4 0.109(2) 0.0436(10) 0.0552(16) -0.0013(12) -0.0059(15) 0.0058(11)
C5 0.0357(9) 0.0541(10) 0.0394(12) 0.0002(8) -0.0002(8) -0.0046(8)
C6 0.0362(9) 0.0556(10) 0.0538(11) -0.0010(8) -0.0128(11) 0.0031(17)
C7 0.0319(9) 0.0450(10) 0.0711(15) 0.0064(8) -0.0002(10) 0.0046(10)
C8 0.0475(12) 0.0461(11) 0.0634(14) 0.0101(9) 0.0061(11) -0.0088(11)
C9 0.0419(11) 0.0457(9) 0.0453(11) 0.0022(8) -0.0027(9) -0.0038(9)

loop_
_atom_type_symbol
_atom_type_description
_atom_type_scat_dispersion_real
_atom_type_scat_dispersion_imag
_atom_type_scat_source
C C 0.0033 0.0016 'International Tables Vol C Tables 4.2.6.8 and 6.1.1.4'
H H 0.0000 0.0000 'International Tables Vol C Tables 4.2.6.8 and 6.1.1.4'
N N 0.0061 0.0033 'International Tables Vol C Tables 4.2.6.8 and 6.1.1.4'
O O 0.0106 0.0060 'International Tables Vol C Tables 4.2.6.8 and 6.1.1.4'
Cu Cu 0.3201 1.2651 'International Tables Vol C Tables 4.2.6.8 and 6.1.1.4'

loop_
_geom_angle_atom_site_label_1
_geom_angle_atom_site_label_2
_geom_angle_atom_site_label_3
_geom_angle_site_symmetry_1
_geom_angle_site_symmetry_3
_geom_angle
_geom_angle_publ_flag
O2 Cu O2 . 2_755 179.03(10) .
O2 Cu N1 . . 89.51(5) .
O2 Cu N1 2_755 . 90.59(5) .
O2 Cu N1 . 2_755 90.59(5) .
O2 Cu N1 2_755 2_755 89.51(5) .
N1 Cu N1 . 2_755 168.08(10) .
O2 Cu O1 . . 89.51(5) .
O2 Cu O1 2_755 . 89.51(5) .
N1 Cu O1 . . 95.96(5) .
N1 Cu O1 2_755 . 95.96(5) .
Cu O1 H1 . . 126(2) ?
C1 O2 Cu . . 121.15(13) ?
C5 N1 C9 . . 118.52(16) ?
C5 N1 Cu . . 120.41(13) ?
C9 N1 Cu . . 121.03(14) ?
O3 C1 O2 . . 125.43(17) ?
O3 C1 C2 . . 119.36(18) ?
O2 C1 C2 . . 115.21(18) ?
C3 C2 C4 . . 122.5(2) ?
C3 C2 C1 . . 118.8(2) ?
C4 C2 C1 . . 118.7(2) ?
C2 C3 H3A . . 120.0 ?
C2 C3 H3B . . 120.0 ?
H3A C3 H3B . . 120.0 ?
C2 C4 H4A . . 109.5 ?
C2 C4 H4B . . 109.5 ?
H4A C4 H4B . . 109.5 ?
C2 C4 H4C . . 109.5 ?
H4A C4 H4C . . 109.5 ?
H4B C4 H4C . . 109.5 ?
N1 C5 C6 . . 122.5(3) ?
N1 C5 H5 . . 118.8 ?
C6 C5 H5 . . 118.8 ?
C7 C6 C5 . . 118.9(3) ?
C7 C6 H6 . . 120.5 ?
C5 C6 H6 . . 120.5 ?
C6 C7 C8 . . 119.0(2) ?
C6 C7 H7 . . 120.5 ?
C8 C7 H7 . . 120.5 ?
C7 C8 C9 . . 118.9(2) ?
C7 C8 H8 . . 120.5 ?
C9 C8 H8 . . 120.5 ?
N1 C9 C8 . . 122.1(2) ?
N1 C9 H9 . . 118.9 ?
C8 C9 H9 . . 118.9 ?

loop_
_geom_bond_atom_site_label_1
_geom_bond_atom_site_label_2
_geom_bond_site_symmetry_2
_geom_bond_distance
_geom_bond_publ_flag
Cu O1 . 2.281(2) y
Cu O2 . 1.9389(12) y
Cu O2 2_755 1.9391(12) .
Cu N1 . 2.0254(14) y
Cu N1 2_755 2.0254(14) .
O1 H1 . 0.82(3) ?
O2 C1 . 1.278(2) y
O3 C1 . 1.230(3) y
N1 C5 . 1.329(3) ?
N1 C9 . 1.336(3) ?
C1 C2 . 1.510(3) ?
C2 C3 . 1.357(4) ?
C2 C4 . 1.425(3) ?
C3 H3A . 0.9300 ?
C3 H3B . 0.9300 ?
C4 H4A . 0.9600 ?
C4 H4B . 0.9600 ?
C4 H4C . 0.9600 ?
C5 C6 . 1.380(3) ?
C5 H5 . 0.9300 ?
C6 C7 . 1.371(5) ?
C6 H6 . 0.9300 ?
C7 C8 . 1.376(4) ?
C7 H7 . 0.9300 ?
C8 C9 . 1.380(3) ?
C8 H8 . 0.9300 ?
C9 H9 . 0.9300 ?

loop_
_geom_hbond_atom_site_label_D
_geom_hbond_atom_site_label_H
_geom_hbond_atom_site_label_A
_geom_hbond_site_symmetry_A
_geom_hbond_distance_DH
_geom_hbond_distance_HA
_geom_hbond_distance_DA
_geom_hbond_angle_DHA
O1 H1 O3 1_556 0.83(3) 1.96(3) 2.783(2) 178(2)
